data_4130126
loop_
_publ_author_name
'Cai, Lingchao'
'Zhang, Kui'
'Kwon, Ohyun'

_publ_section_title
;
 Catalytic Asymmetric Total Synthesis of (-)-Actinophyllic Acid.
;
_journal_issue 10
_journal_name_full 'Journal of the American Chemical Society'
_journal_page_first 3298
_journal_page_last 3301
_journal_paper_doi 10.1021/jacs.6b00567
_journal_volume 138
_journal_year 2016
_chemical_formula_moiety 'C26 H33 N2 O7, 2(C6 H6), I'
_chemical_formula_sum 'C38 H45 I N2 O7'
_chemical_formula_weight 768.66
_space_group_crystal_system monoclinic
_space_group_IT_number 14
_space_group_name_Hall '-P 2yn'
_space_group_name_H-M_alt 'P 1 21/n 1'
_atom_sites_solution_hydrogens mixed
_audit_creation_method SHELXL-2014/6
_cell_angle_alpha 90
_cell_angle_beta 113.534(2)
_cell_angle_gamma 90
_cell_formula_units_Z 4
_cell_length_a 18.3255(6)
_cell_length_b 9.8329(3)
_cell_length_c 21.8331(7)
_cell_measurement_reflns_used 7561
_cell_measurement_temperature 100(2)
_cell_measurement_theta_max 68.90
_cell_measurement_theta_min 4.05
_cell_volume 3606.9(2)
_computing_cell_refinement 'Bruker SAINT'
_computing_data_collection 'Bruker APEX2'
_computing_data_reduction 'Bruker SAINT'
_computing_molecular_graphics 'Bruker SHELXTL'
_computing_publication_material 'Bruker SHELXTL'
_computing_structure_refinement 'SHELXL-2014/6 (Sheldrick, 2014)'
_computing_structure_solution 'SHELXS-97 (Sheldrick 2008)'
_diffrn_ambient_temperature 100(2)
_diffrn_detector_area_resol_mean 8.3333
_diffrn_measured_fraction_theta_full 0.992
_diffrn_measured_fraction_theta_max 0.981
_diffrn_measurement_device_type 'Bruker APEX-II CCD'
_diffrn_measurement_method '\f and \w scans'
_diffrn_radiation_type CuK\a
_diffrn_radiation_wavelength 1.54178
_diffrn_reflns_av_R_equivalents 0.0840
_diffrn_reflns_av_unetI/netI 0.0815
_diffrn_reflns_Laue_measured_fraction_full 0.992
_diffrn_reflns_Laue_measured_fraction_max 0.981
_diffrn_reflns_limit_h_max 21
_diffrn_reflns_limit_h_min -21
_diffrn_reflns_limit_k_max 11
_diffrn_reflns_limit_k_min -11
_diffrn_reflns_limit_l_max 25
_diffrn_reflns_limit_l_min -26
_diffrn_reflns_number 33867
_diffrn_reflns_point_group_measured_fraction_full 0.992
_diffrn_reflns_point_group_measured_fraction_max 0.981
_diffrn_reflns_theta_full 67.679
_diffrn_reflns_theta_max 69.163
_diffrn_reflns_theta_min 2.674
_diffrn_source 'I\mS micro--focus source'
_exptl_absorpt_coefficient_mu 7.388
_exptl_absorpt_correction_T_max 0.75
_exptl_absorpt_correction_T_min 0.37
_exptl_absorpt_correction_type multi-scan
_exptl_absorpt_process_details 'SADABS V2014/2 (Bruker AXS Inc.)'
_exptl_crystal_colour colorless
_exptl_crystal_density_diffrn 1.415
_exptl_crystal_description platelet
_exptl_crystal_F_000 1584
_exptl_crystal_size_max 0.400
_exptl_crystal_size_mid 0.200
_exptl_crystal_size_min 0.010
_refine_diff_density_max 1.248
_refine_diff_density_min -1.848
_refine_diff_density_rms 0.116
_refine_ls_extinction_method none
_refine_ls_goodness_of_fit_ref 1.096
_refine_ls_hydrogen_treatment mixed
_refine_ls_matrix_type full
_refine_ls_number_parameters 442
_refine_ls_number_reflns 6597
_refine_ls_number_restraints 48
_refine_ls_restrained_S_all 1.111
_refine_ls_R_factor_all 0.0555
_refine_ls_R_factor_gt 0.0475
_refine_ls_shift/su_max 0.002
_refine_ls_shift/su_mean 0.000
_refine_ls_structure_factor_coef Fsqd
_refine_ls_weighting_details 'w=1/[\s^2^(Fo^2^)+(0.0661P)^2^] where P=(Fo^2^+2Fc^2^)/3'
_refine_ls_weighting_scheme calc
_refine_ls_wR_factor_gt 0.1262
_refine_ls_wR_factor_ref 0.1301
_reflns_Friedel_coverage 0.000
_reflns_number_gt 5492
_reflns_number_total 6597
_reflns_threshold_expression 'I > 2\s(I)'
_cod_data_source_file ja6b00567_si_003.cif
_cod_data_source_block kw1501bs
_cod_original_sg_symbol_H-M 'P 21/n'
_cod_database_code 4130126
_shelx_space_group_comment
; 
The symmetry employed for this shelxl refinement is uniquely defined 
by the following loop, which should always be used as a source of 
symmetry information in preference to the above space-group names. 
They are only intended as comments. 
;
_shelx_estimated_absorpt_t_min 0.156
_shelx_estimated_absorpt_t_max 0.930
_shelxl_version_number 2014/6

loop_
_space_group_symop_operation_xyz
'x, y, z'
'-x+1/2, y+1/2, -z+1/2'
'-x, -y, -z'
'x-1/2, -y-1/2, z-1/2'

loop_
_atom_site_label
_atom_site_type_symbol
_atom_site_fract_x
_atom_site_fract_y
_atom_site_fract_z
_atom_site_U_iso_or_equiv
_atom_site_adp_type
_atom_site_occupancy
_atom_site_site_symmetry_order
_atom_site_calc_flag
_atom_site_refinement_flags_posn
_atom_site_refinement_flags_adp
I1 I 0.59278(2) 0.21183(2) 0.58126(2) 0.02559(12) Uani 1 1 d . .
O1 O 0.52782(15) 0.3894(3) 0.18361(13) 0.0245(6) Uani 1 1 d . .
O2 O 0.65198(16) 0.4504(3) 0.25490(15) 0.0361(7) Uani 1 1 d . .
O3 O 0.35500(14) 0.1573(3) 0.21956(12) 0.0208(5) Uani 1 1 d . .
O4 O 0.24509(16) 0.1934(3) 0.24518(15) 0.0236(6) Uani 1 1 d . .
H4 H 0.2217 0.2497 0.2147 0.035 Uiso 1 1 calc R U
O5 O 0.28500(14) 0.4311(3) 0.22662(12) 0.0193(5) Uani 1 1 d . .
H5 H 0.2842 0.5128 0.2377 0.029 Uiso 1 1 calc R U
O6 O 0.47961(16) 0.5801(3) 0.27979(13) 0.0237(6) Uani 1 1 d . .
O7 O 0.38711(15) 0.5620(3) 0.17459(13) 0.0251(6) Uani 1 1 d . .
N1 N 0.57122(18) 0.3281(3) 0.29130(16) 0.0200(7) Uani 1 1 d . .
N2 N 0.44886(19) 0.2580(3) 0.42690(16) 0.0180(6) Uani 1 1 d . .
H2N H 0.491(3) 0.259(4) 0.463(2) 0.022 Uiso 1 1 d . U
C1 C 0.5934(2) 0.1796(4) 0.37642(18) 0.0191(8) Uani 1 1 d . .
C2 C 0.6382(2) 0.0951(4) 0.42915(19) 0.0223(8) Uani 1 1 d . .
H2 H 0.6135 0.0446 0.4528 0.027 Uiso 1 1 calc R U
C3 C 0.7198(2) 0.0861(4) 0.4466(2) 0.0286(9) Uani 1 1 d . .
H3 H 0.7515 0.0299 0.4829 0.034 Uiso 1 1 calc R U
C4 C 0.7555(2) 0.1592(5) 0.4109(2) 0.0289(9) Uani 1 1 d . .
H4A H 0.8112 0.1504 0.4233 0.035 Uiso 1 1 calc R U
C5 C 0.7126(2) 0.2436(4) 0.3583(2) 0.0261(9) Uani 1 1 d . .
H5A H 0.7373 0.2922 0.3342 0.031 Uiso 1 1 calc R U
C6 C 0.6305(2) 0.2540(4) 0.34229(19) 0.0208(8) Uani 1 1 d . .
C7 C 0.5888(2) 0.3975(4) 0.2425(2) 0.0258(9) Uani 1 1 d . .
C8 C 0.5350(3) 0.4446(4) 0.1222(2) 0.0292(9) Uani 1 1 d . .
C9 C 0.6030(3) 0.3728(5) 0.1122(3) 0.0418(12) Uani 1 1 d . .
H9A H 0.6539 0.4037 0.1462 0.063 Uiso 1 1 calc R U
H9B H 0.6009 0.3941 0.0677 0.063 Uiso 1 1 calc R U
H9C H 0.5979 0.2743 0.1163 0.063 Uiso 1 1 calc R U
C10 C 0.5450(3) 0.5979(5) 0.1275(2) 0.0347(10) Uani 1 1 d . .
H10A H 0.5005 0.6383 0.1352 0.052 Uiso 1 1 calc R U
H10B H 0.5458 0.6339 0.0860 0.052 Uiso 1 1 calc R U
H10C H 0.5951 0.6204 0.1649 0.052 Uiso 1 1 calc R U
C11 C 0.4549(3) 0.4049(5) 0.0682(2) 0.0387(11) Uani 1 1 d . .
H11A H 0.4498 0.3056 0.0664 0.058 Uiso 1 1 calc R U
H11B H 0.4512 0.4389 0.0248 0.058 Uiso 1 1 calc R U
H11C H 0.4121 0.4446 0.0785 0.058 Uiso 1 1 calc R U
C12 C 0.4972(2) 0.3018(4) 0.29498(19) 0.0195(8) Uani 1 1 d . .
C13 C 0.5093(2) 0.2114(4) 0.34547(19) 0.0187(8) Uani 1 1 d . .
C14 C 0.4530(2) 0.1590(4) 0.37447(17) 0.0172(7) Uani 1 1 d . .
H14 H 0.4771 0.0733 0.3989 0.021 Uiso 1 1 calc R U
C15 C 0.3652(2) 0.1261(4) 0.33125(18) 0.0171(7) Uani 1 1 d . .
H15 H 0.3621 0.0286 0.3175 0.021 Uiso 1 1 calc R U
C16 C 0.3284(2) 0.2115(4) 0.26789(19) 0.0187(8) Uani 1 1 d . .
C17 C 0.3807(2) 0.2658(4) 0.18897(18) 0.0203(8) Uani 1 1 d . .
H17A H 0.3351 0.3083 0.1523 0.024 Uiso 1 1 calc R U
H17B H 0.4196 0.2332 0.1712 0.024 Uiso 1 1 calc R U
C18 C 0.4198(2) 0.3661(4) 0.24745(17) 0.0185(7) Uani 1 1 d . .
C19 C 0.3521(2) 0.3646(4) 0.27529(18) 0.0176(7) Uani 1 1 d . .
C20 C 0.3672(2) 0.4328(4) 0.34252(18) 0.0194(7) Uani 1 1 d . .
H20A H 0.3666 0.5321 0.3350 0.023 Uiso 1 1 calc R U
H20B H 0.3206 0.4122 0.3529 0.023 Uiso 1 1 calc R U
C21 C 0.4405(2) 0.4032(4) 0.40541(18) 0.0205(8) Uani 1 1 d . .
H21A H 0.4883 0.4300 0.3978 0.025 Uiso 1 1 calc R U
H21B H 0.4387 0.4603 0.4421 0.025 Uiso 1 1 calc R U
C22 C 0.3823(2) 0.2042(4) 0.4435(2) 0.0248(9) Uani 1 1 d . .
H22A H 0.3569 0.2790 0.4583 0.030 Uiso 1 1 calc R U
H22B H 0.4025 0.1358 0.4797 0.030 Uiso 1 1 calc R U
C23 C 0.3228(2) 0.1397(4) 0.37978(19) 0.0222(8) Uani 1 1 d . .
H23A H 0.2749 0.1977 0.3598 0.027 Uiso 1 1 calc R U
H23B H 0.3063 0.0492 0.3895 0.027 Uiso 1 1 calc R U
C24 C 0.4268(2) 0.5118(4) 0.22778(19) 0.0204(8) Uani 1 1 d . .
C25 C 0.4851(3) 0.7270(4) 0.2710(2) 0.0309(10) Uani 1 1 d . .
H25A H 0.4389 0.7742 0.2739 0.037 Uiso 1 1 calc R U
H25B H 0.4860 0.7467 0.2268 0.037 Uiso 1 1 calc R U
C26 C 0.5614(3) 0.7741(5) 0.3262(3) 0.0452(13) Uani 1 1 d . .
H26A H 0.5605 0.7510 0.3696 0.068 Uiso 1 1 calc R U
H26B H 0.5666 0.8728 0.3232 0.068 Uiso 1 1 calc R U
H26C H 0.6067 0.7289 0.3218 0.068 Uiso 1 1 calc R U
C27 C 0.2997(3) 0.7916(5) 0.0393(3) 0.0456(14) Uani 1 1 d D .
H27 H 0.3280 0.7086 0.0532 0.055 Uiso 1 1 calc R U
C28 C 0.2570(3) 0.8181(5) -0.0283(3) 0.0420(12) Uani 1 1 d D .
H28 H 0.2568 0.7536 -0.0607 0.050 Uiso 1 1 calc R U
C29 C 0.2150(3) 0.9377(5) -0.0482(2) 0.0388(11) Uani 1 1 d D .
H29 H 0.1853 0.9552 -0.0943 0.047 Uiso 1 1 calc R U
C30 C 0.2160(3) 1.0322(5) -0.0011(2) 0.0389(11) Uani 1 1 d D .
H30 H 0.1875 1.1151 -0.0147 0.047 Uiso 1 1 calc R U
C31 C 0.2590(3) 1.0053(5) 0.0662(2) 0.0397(11) Uani 1 1 d D .
H31 H 0.2595 1.0696 0.0988 0.048 Uiso 1 1 calc R U
C32 C 0.3007(3) 0.8857(6) 0.0857(2) 0.0447(13) Uani 1 1 d D .
H32 H 0.3304 0.8683 0.1318 0.054 Uiso 1 1 calc R U
C33 C 0.9043(4) 0.4657(6) 0.4060(3) 0.0628(15) Uani 1 1 d D U
H33 H 0.8947 0.4427 0.4444 0.075 Uiso 1 1 calc R U
C34 C 0.9811(4) 0.4590(6) 0.4086(3) 0.0631(15) Uani 1 1 d D U
H34 H 1.0243 0.4321 0.4484 0.076 Uiso 1 1 calc R U
C35 C 0.9935(3) 0.4928(5) 0.3514(3) 0.0574(14) Uani 1 1 d D U
H35 H 1.0457 0.4909 0.3521 0.069 Uiso 1 1 calc R U
C36 C 0.9302(4) 0.5286(5) 0.2943(3) 0.0549(13) Uani 1 1 d D U
H36 H 0.9382 0.5491 0.2550 0.066 Uiso 1 1 calc R U
C37 C 0.8551(3) 0.5350(5) 0.2938(3) 0.0525(13) Uani 1 1 d D U
H37 H 0.8114 0.5608 0.2541 0.063 Uiso 1 1 calc R U
C38 C 0.8435(3) 0.5046(5) 0.3496(3) 0.0520(13) Uani 1 1 d D U
H38 H 0.7915 0.5109 0.3489 0.062 Uiso 1 1 calc R U

loop_
_atom_site_aniso_label
_atom_site_aniso_U_11
_atom_site_aniso_U_22
_atom_site_aniso_U_33
_atom_site_aniso_U_23
_atom_site_aniso_U_13
_atom_site_aniso_U_12
I1 0.03158(17) 0.01788(18) 0.01750(16) 0.00030(9) -0.00055(11) 0.00003(9)
O1 0.0263(14) 0.0284(16) 0.0194(14) 0.0064(11) 0.0097(11) 0.0016(11)
O2 0.0242(15) 0.048(2) 0.0349(17) 0.0119(14) 0.0101(13) -0.0067(14)
O3 0.0234(13) 0.0157(14) 0.0201(13) -0.0006(10) 0.0054(11) -0.0002(10)
O4 0.0183(13) 0.0206(16) 0.0253(15) 0.0025(11) 0.0016(11) -0.0022(10)
O5 0.0175(12) 0.0140(14) 0.0202(13) 0.0020(10) 0.0009(10) 0.0018(10)
O6 0.0293(14) 0.0140(14) 0.0242(14) -0.0007(11) 0.0068(11) -0.0038(11)
O7 0.0269(14) 0.0224(15) 0.0222(14) 0.0088(11) 0.0060(12) 0.0024(11)
N1 0.0202(16) 0.0176(17) 0.0207(16) 0.0029(13) 0.0065(13) 0.0007(12)
N2 0.0187(15) 0.0148(17) 0.0146(16) 0.0022(12) 0.0003(13) -0.0005(12)
C1 0.0183(18) 0.019(2) 0.0182(18) 0.0002(14) 0.0050(15) -0.0003(14)
C2 0.0256(19) 0.019(2) 0.0218(19) 0.0004(15) 0.0084(16) 0.0015(15)
C3 0.026(2) 0.027(2) 0.027(2) 0.0043(17) 0.0039(17) 0.0067(16)
C4 0.0179(18) 0.032(3) 0.034(2) -0.0003(18) 0.0075(17) 0.0028(16)
C5 0.022(2) 0.027(2) 0.028(2) -0.0021(17) 0.0085(17) -0.0025(16)
C6 0.0243(19) 0.0146(19) 0.0200(19) 0.0004(15) 0.0053(15) 0.0008(15)
C7 0.026(2) 0.026(2) 0.025(2) 0.0056(16) 0.0104(17) 0.0020(16)
C8 0.036(2) 0.028(2) 0.026(2) 0.0080(17) 0.0142(18) 0.0008(18)
C9 0.056(3) 0.043(3) 0.038(3) 0.016(2) 0.030(2) 0.015(2)
C10 0.039(2) 0.035(3) 0.034(2) 0.0110(19) 0.019(2) 0.0035(19)
C11 0.045(3) 0.043(3) 0.024(2) 0.0028(19) 0.010(2) -0.003(2)
C12 0.0167(18) 0.018(2) 0.021(2) -0.0007(14) 0.0050(15) 0.0017(14)
C13 0.0151(17) 0.017(2) 0.0209(19) -0.0003(14) 0.0038(15) 0.0011(13)
C14 0.0196(18) 0.0121(19) 0.0168(18) -0.0004(14) 0.0041(14) -0.0006(14)
C15 0.0168(17) 0.0131(19) 0.0190(18) -0.0008(14) 0.0044(14) -0.0018(13)
C16 0.0222(19) 0.014(2) 0.0183(19) -0.0043(14) 0.0064(15) -0.0027(14)
C17 0.0251(19) 0.018(2) 0.0148(18) 0.0013(14) 0.0043(15) -0.0004(15)
C18 0.0167(17) 0.019(2) 0.0160(17) 0.0028(14) 0.0030(14) 0.0015(14)
C19 0.0186(17) 0.016(2) 0.0159(17) 0.0022(14) 0.0045(14) 0.0022(14)
C20 0.0212(18) 0.0145(19) 0.0196(19) -0.0019(14) 0.0051(15) -0.0010(14)
C21 0.0215(18) 0.018(2) 0.0191(19) -0.0025(15) 0.0046(15) -0.0017(14)
C22 0.0205(19) 0.034(3) 0.018(2) 0.0053(15) 0.0067(16) 0.0023(16)
C23 0.0221(18) 0.019(2) 0.024(2) 0.0017(16) 0.0079(15) -0.0005(15)
C24 0.0225(18) 0.015(2) 0.024(2) 0.0005(15) 0.0105(16) 0.0028(15)
C25 0.041(2) 0.017(2) 0.035(2) -0.0022(17) 0.016(2) -0.0054(17)
C26 0.054(3) 0.032(3) 0.042(3) -0.002(2) 0.011(2) -0.017(2)
C27 0.028(2) 0.051(4) 0.059(4) 0.023(3) 0.018(2) 0.006(2)
C28 0.055(3) 0.033(3) 0.046(3) 0.001(2) 0.029(3) 0.006(2)
C29 0.052(3) 0.033(3) 0.028(2) 0.0035(19) 0.013(2) 0.001(2)
C30 0.044(3) 0.035(3) 0.039(3) 0.004(2) 0.019(2) -0.002(2)
C31 0.044(3) 0.043(3) 0.032(2) -0.006(2) 0.015(2) -0.019(2)
C32 0.029(2) 0.067(4) 0.030(3) 0.012(2) 0.004(2) -0.018(2)
C33 0.092(4) 0.043(4) 0.055(3) -0.003(3) 0.031(3) -0.010(3)
C34 0.071(3) 0.032(3) 0.055(3) -0.001(2) -0.008(3) 0.001(3)
C35 0.047(3) 0.029(3) 0.099(4) -0.003(3) 0.032(3) -0.001(2)
C36 0.083(4) 0.030(3) 0.060(3) 0.000(2) 0.038(3) 0.002(3)
C37 0.055(3) 0.035(3) 0.053(3) -0.005(2) 0.006(2) -0.002(2)
C38 0.051(3) 0.033(3) 0.074(3) -0.006(2) 0.028(3) -0.013(2)

loop_
_atom_type_symbol
_atom_type_description
_atom_type_scat_dispersion_real
_atom_type_scat_dispersion_imag
_atom_type_scat_source
C C 0.0181 0.0091 'International Tables Vol C Tables 4.2.6.8 and 6.1.1.4'
H H 0.0000 0.0000 'International Tables Vol C Tables 4.2.6.8 and 6.1.1.4'
N N 0.0311 0.0180 'International Tables Vol C Tables 4.2.6.8 and 6.1.1.4'
O O 0.0492 0.0322 'International Tables Vol C Tables 4.2.6.8 and 6.1.1.4'
I I -0.3257 6.8362 'International Tables Vol C Tables 4.2.6.8 and 6.1.1.4'

loop_
_geom_angle_atom_site_label_1
_geom_angle_atom_site_label_2
_geom_angle_atom_site_label_3
_geom_angle
C7 O1 C8 120.3(3)
C16 O3 C17 109.7(3)
C16 O4 H4 109.5
C19 O5 H5 109.5
C24 O6 C25 116.5(3)
C7 N1 C6 120.8(3)
C7 N1 C12 130.3(3)
C6 N1 C12 108.3(3)
C21 N2 C22 115.0(3)
C21 N2 C14 113.8(3)
C22 N2 C14 104.2(3)
C21 N2 H2N 103(3)
C22 N2 H2N 108(3)
C14 N2 H2N 113(3)
C2 C1 C6 120.2(3)
C2 C1 C13 132.9(3)
C6 C1 C13 106.9(3)
C1 C2 C3 118.6(4)
C1 C2 H2 120.7
C3 C2 H2 120.7
C2 C3 C4 120.4(4)
C2 C3 H3 119.8
C4 C3 H3 119.8
C5 C4 C3 122.3(4)
C5 C4 H4A 118.9
C3 C4 H4A 118.9
C4 C5 C6 116.7(4)
C4 C5 H5A 121.7
C6 C5 H5A 121.7
C1 C6 C5 121.9(4)
C1 C6 N1 107.9(3)
C5 C6 N1 130.2(4)
O2 C7 O1 127.5(4)
O2 C7 N1 122.2(4)
O1 C7 N1 110.3(3)
O1 C8 C10 109.9(3)
O1 C8 C9 109.2(3)
C10 C8 C9 113.1(4)
O1 C8 C11 101.4(3)
C10 C8 C11 111.4(4)
C9 C8 C11 111.2(4)
C8 C9 H9A 109.5
C8 C9 H9B 109.5
H9A C9 H9B 109.5
C8 C9 H9C 109.5
H9A C9 H9C 109.5
H9B C9 H9C 109.5
C8 C10 H10A 109.5
C8 C10 H10B 109.5
H10A C10 H10B 109.5
C8 C10 H10C 109.5
H10A C10 H10C 109.5
H10B C10 H10C 109.5
C8 C11 H11A 109.5
C8 C11 H11B 109.5
H11A C11 H11B 109.5
C8 C11 H11C 109.5
H11A C11 H11C 109.5
H11B C11 H11C 109.5
C13 C12 N1 108.4(3)
C13 C12 C18 129.0(3)
N1 C12 C18 122.6(3)
C12 C13 C1 108.5(3)
C12 C13 C14 130.3(3)
C1 C13 C14 120.8(3)
C13 C14 N2 110.2(3)
C13 C14 C15 122.7(3)
N2 C14 C15 103.9(3)
C13 C14 H14 106.3
N2 C14 H14 106.3
C15 C14 H14 106.3
C16 C15 C14 114.5(3)
C16 C15 C23 114.4(3)
C14 C15 C23 104.4(3)
C16 C15 H15 107.7
C14 C15 H15 107.7
C23 C15 H15 107.7
O4 C16 O3 109.4(3)
O4 C16 C15 105.8(3)
O3 C16 C15 107.9(3)
O4 C16 C19 111.9(3)
O3 C16 C19 105.9(3)
C15 C16 C19 115.7(3)
O3 C17 C18 102.7(3)
O3 C17 H17A 111.2
C18 C17 H17A 111.2
O3 C17 H17B 111.2
C18 C17 H17B 111.2
H17A C17 H17B 109.1
C24 C18 C12 115.2(3)
C24 C18 C17 115.7(3)
C12 C18 C17 107.3(3)
C24 C18 C19 106.6(3)
C12 C18 C19 113.2(3)
C17 C18 C19 97.8(3)
O5 C19 C20 106.6(3)
O5 C19 C16 104.2(3)
C20 C19 C16 117.3(3)
O5 C19 C18 106.5(3)
C20 C19 C18 119.5(3)
C16 C19 C18 101.4(3)
C21 C20 C19 122.6(3)
C21 C20 H20A 106.7
C19 C20 H20A 106.7
C21 C20 H20B 106.7
C19 C20 H20B 106.7
H20A C20 H20B 106.6
N2 C21 C20 114.2(3)
N2 C21 H21A 108.7
C20 C21 H21A 108.7
N2 C21 H21B 108.7
C20 C21 H21B 108.7
H21A C21 H21B 107.6
N2 C22 C23 106.2(3)
N2 C22 H22A 110.5
C23 C22 H22A 110.5
N2 C22 H22B 110.5
C23 C22 H22B 110.5
H22A C22 H22B 108.7
C22 C23 C15 106.9(3)
C22 C23 H23A 110.3
C15 C23 H23A 110.3
C22 C23 H23B 110.3
C15 C23 H23B 110.3
H23A C23 H23B 108.6
O7 C24 O6 124.4(3)
O7 C24 C18 125.1(3)
O6 C24 C18 110.3(3)
O6 C25 C26 106.7(4)
O6 C25 H25A 110.4
C26 C25 H25A 110.4
O6 C25 H25B 110.4
C26 C25 H25B 110.4
H25A C25 H25B 108.6
C25 C26 H26A 109.5
C25 C26 H26B 109.5
H26A C26 H26B 109.5
C25 C26 H26C 109.5
H26A C26 H26C 109.5
H26B C26 H26C 109.5
C32 C27 C28 119.6(5)
C32 C27 H27 120.2
C28 C27 H27 120.2
C29 C28 C27 120.1(5)
C29 C28 H28 120.0
C27 C28 H28 120.0
C28 C29 C30 120.0(5)
C28 C29 H29 120.0
C30 C29 H29 120.0
C29 C30 C31 119.6(5)
C29 C30 H30 120.2
C31 C30 H30 120.2
C32 C31 C30 120.1(5)
C32 C31 H31 119.9
C30 C31 H31 119.9
C27 C32 C31 120.6(5)
C27 C32 H32 119.7
C31 C32 H32 119.7
C38 C33 C34 120.4(6)
C38 C33 H33 119.8
C34 C33 H33 119.8
C33 C34 C35 118.5(5)
C33 C34 H34 120.7
C35 C34 H34 120.7
C36 C35 C34 119.7(5)
C36 C35 H35 120.2
C34 C35 H35 120.2
C35 C36 C37 120.2(6)
C35 C36 H36 119.9
C37 C36 H36 119.9
C38 C37 C36 120.0(5)
C38 C37 H37 120.0
C36 C37 H37 120.0
C33 C38 C37 121.2(6)
C33 C38 H38 119.4
C37 C38 H38 119.4

loop_
_geom_bond_atom_site_label_1
_geom_bond_atom_site_label_2
_geom_bond_distance
O1 C7 1.327(5)
O1 C8 1.501(4)
O2 C7 1.198(5)
O3 C16 1.430(4)
O3 C17 1.435(4)
O4 C16 1.416(5)
O4 H4 0.8400
O5 C19 1.423(4)
O5 H5 0.8400
O6 C24 1.342(4)
O6 C25 1.466(5)
O7 C24 1.203(4)
N1 C7 1.406(5)
N1 C6 1.409(5)
N1 C12 1.414(5)
N2 C21 1.492(5)
N2 C22 1.502(5)
N2 C14 1.528(5)
N2 H2N 0.85(5)
C1 C2 1.391(5)
C1 C6 1.398(5)
C1 C13 1.449(5)
C2 C3 1.391(5)
C2 H2 0.9500
C3 C4 1.400(6)
C3 H3 0.9500
C4 C5 1.379(6)
C4 H4A 0.9500
C5 C6 1.406(5)
C5 H5A 0.9500
C8 C10 1.517(6)
C8 C9 1.521(6)
C8 C11 1.522(6)
C9 H9A 0.9800
C9 H9B 0.9800
C9 H9C 0.9800
C10 H10A 0.9800
C10 H10B 0.9800
C10 H10C 0.9800
C11 H11A 0.9800
C11 H11B 0.9800
C11 H11C 0.9800
C12 C13 1.364(5)
C12 C18 1.521(5)
C13 C14 1.501(5)
C14 C15 1.540(5)
C14 H14 1.0000
C15 C16 1.525(5)
C15 C23 1.549(5)
C15 H15 1.0000
C16 C19 1.557(5)
C17 C18 1.544(5)
C17 H17A 0.9900
C17 H17B 0.9900
C18 C24 1.515(5)
C18 C19 1.586(5)
C19 C20 1.535(5)
C20 C21 1.517(5)
C20 H20A 0.9900
C20 H20B 0.9900
C21 H21A 0.9900
C21 H21B 0.9900
C22 C23 1.522(5)
C22 H22A 0.9900
C22 H22B 0.9900
C23 H23A 0.9900
C23 H23B 0.9900
C25 C26 1.509(7)
C25 H25A 0.9900
C25 H25B 0.9900
C26 H26A 0.9800
C26 H26B 0.9800
C26 H26C 0.9800
C27 C32 1.366(7)
C27 C28 1.392(7)
C27 H27 0.9500
C28 C29 1.378(6)
C28 H28 0.9500
C29 C30 1.379(6)
C29 H29 0.9500
C30 C31 1.387(6)
C30 H30 0.9500
C31 C32 1.374(7)
C31 H31 0.9500
C32 H32 0.9500
C33 C38 1.346(8)
C33 C34 1.388(8)
C33 H33 0.9500
C34 C35 1.395(8)
C34 H34 0.9500
C35 C36 1.366(8)
C35 H35 0.9500
C36 C37 1.372(8)
C36 H36 0.9500
C37 C38 1.352(7)
C37 H37 0.9500
C38 H38 0.9500
